data_4075212
loop_
_publ_author_name
'Gao, Mingli'
'Tang, Yong'
'Xie, Meihua'
'Qian, Changtao'
'Xie, Zuowei'

_publ_section_title
;
 Synthesis, Structure, and Olefin Polymerization Behavior of
 Constrained-Geometry Group 4 Metallacarboranes Incorporating
 Imido-Dicarbollyl Ligands
;
_journal_issue 10
_journal_name_full Organometallics
_journal_page_first 2578
_journal_paper_doi 10.1021/om060125y
_journal_volume 25
_journal_year 2006
_chemical_formula_sum 'C15 H30 B9 N'
_chemical_formula_weight 321.69
_chemical_name_systematic
; 
 ? 
;
_space_group_IT_number 14
_symmetry_cell_setting monoclinic
_symmetry_space_group_name_Hall '-P 2ybc'
_symmetry_space_group_name_H-M 'P 1 21/c 1'
_atom_sites_solution_hydrogens geom
_atom_sites_solution_primary direct
_atom_sites_solution_secondary difmap
_audit_creation_method SHELXL-97
_cell_angle_alpha 90.00
_cell_angle_beta 96.513(3)
_cell_angle_gamma 90.00
_cell_formula_units_Z 4
_cell_length_a 7.0813(12)
_cell_length_b 10.5025(17)
_cell_length_c 27.287(5)
_cell_measurement_temperature 293(2)
_cell_volume 2016.3(6)
_computing_cell_refinement 'Bruker SMART'
_computing_data_collection 'Bruker SMART'
_computing_data_reduction 'Bruker SHELXTL'
_computing_molecular_graphics 'Bruker SHELXTL'
_computing_publication_material 'Bruker SHELXTL'
_computing_structure_refinement 'SHELXL-97 (Sheldrick, 1997)'
_computing_structure_solution 'SHELXS-97 (Sheldrick, 1990)'
_diffrn_ambient_temperature 293(2)
_diffrn_measured_fraction_theta_full 0.999
_diffrn_measured_fraction_theta_max 0.999
_diffrn_measurement_device_type 'CCD area detector'
_diffrn_measurement_method 'phi and omega scans'
_diffrn_radiation_monochromator graphite
_diffrn_radiation_source 'fine-focus sealed tube'
_diffrn_radiation_type MoK\a
_diffrn_radiation_wavelength 0.71073
_diffrn_reflns_av_R_equivalents 0.1034
_diffrn_reflns_av_sigmaI/netI 0.1192
_diffrn_reflns_limit_h_max 7
_diffrn_reflns_limit_h_min -7
_diffrn_reflns_limit_k_max 11
_diffrn_reflns_limit_k_min -7
_diffrn_reflns_limit_l_max 27
_diffrn_reflns_limit_l_min -29
_diffrn_reflns_number 8071
_diffrn_reflns_theta_full 24.00
_diffrn_reflns_theta_max 24.00
_diffrn_reflns_theta_min 2.08
_exptl_absorpt_coefficient_mu 0.054
_exptl_absorpt_correction_T_max 1.0000
_exptl_absorpt_correction_T_min 0.5668
_exptl_absorpt_correction_type sadabs
_exptl_crystal_colour colorless
_exptl_crystal_density_diffrn 1.060
_exptl_crystal_density_method 'not measured'
_exptl_crystal_description prism
_exptl_crystal_F_000 688
_exptl_crystal_size_max 0.25
_exptl_crystal_size_mid 0.15
_exptl_crystal_size_min 0.15
_refine_diff_density_max 0.432
_refine_diff_density_min -0.306
_refine_diff_density_rms 0.045
_refine_ls_extinction_method none
_refine_ls_goodness_of_fit_ref 0.983
_refine_ls_hydrogen_treatment mixed
_refine_ls_matrix_type full
_refine_ls_number_parameters 230
_refine_ls_number_reflns 2642
_refine_ls_number_restraints 1
_refine_ls_restrained_S_all 0.984
_refine_ls_R_factor_all 0.1638
_refine_ls_R_factor_gt 0.0911
_refine_ls_shift/su_max 0.004
_refine_ls_shift/su_mean 0.000
_refine_ls_structure_factor_coef Fsqd
_refine_ls_weighting_details 'calc w=1/[\s^2^(Fo^2^)+(0.1146P)^2^+0.0000P] where P=(Fo^2^+2Fc^2^)/3'
_refine_ls_weighting_scheme calc
_refine_ls_wR_factor_gt 0.2188
_refine_ls_wR_factor_ref 0.2606
_reflns_number_gt 1293
_reflns_number_total 2642
_reflns_threshold_expression >2sigma(I)
_cod_data_source_file om060125ysi20060208_021615.cif
_cod_data_source_block 4a
_cod_original_sg_symbol_H-M P2(1)/c
_cod_database_code 4075212

loop_
_symmetry_equiv_pos_as_xyz
'x, y, z'
'-x, y+1/2, -z+1/2'
'-x, -y, -z'
'x, -y-1/2, z-1/2'

loop_
_atom_site_label
_atom_site_type_symbol
_atom_site_fract_x
_atom_site_fract_y
_atom_site_fract_z
_atom_site_U_iso_or_equiv
_atom_site_adp_type
_atom_site_occupancy
_atom_site_symmetry_multiplicity
_atom_site_calc_flag
_atom_site_refinement_flags
N1 N 0.6594(9) 0.3854(4) 0.35929(18) 0.0936(18) Uani 1 1 d D
H1 H 0.7584 0.3646 0.3455 0.112 Uiso 1 1 calc R
B3 B 1.0703(9) 0.6544(7) 0.4707(2) 0.0725(19) Uani 1 1 d .
B4 B 1.2273(8) 0.5608(6) 0.4378(2) 0.0693(19) Uani 1 1 d .
B5 B 1.0757(8) 0.4871(5) 0.3930(2) 0.0621(17) Uani 1 1 d .
B6 B 0.8251(9) 0.6977(7) 0.3829(3) 0.090(3) Uani 1 1 d .
H6 H 0.6924 0.7405 0.3654 0.108 Uiso 1 1 calc R
B7 B 0.9681(10) 0.7720(7) 0.4294(3) 0.086(2) Uani 1 1 d .
H7 H 0.9314 0.8672 0.4422 0.103 Uiso 1 1 calc R
B8 B 1.2015(9) 0.7249(6) 0.4265(3) 0.073(2) Uani 1 1 d .
H8 H 1.3203 0.7901 0.4377 0.087 Uiso 1 1 calc R
B9 B 1.2055(8) 0.6171(6) 0.3764(2) 0.0673(19) Uani 1 1 d .
H9 H 1.3245 0.6091 0.3540 0.081 Uiso 1 1 calc R
B10 B 0.9699(9) 0.6012(6) 0.3495(3) 0.0712(19) Uani 1 1 d .
H10 H 0.9321 0.5814 0.3100 0.085 Uiso 1 1 calc R
B11 B 1.0474(9) 0.7500(6) 0.3711(3) 0.075(2) Uani 1 1 d .
H11 H 1.0651 0.8294 0.3457 0.090 Uiso 1 1 calc R
C1 C 0.8663(7) 0.5404(5) 0.3978(2) 0.0719(18) Uani 1 1 d .
C2 C 0.8579(8) 0.6360(5) 0.4422(2) 0.0768(18) Uani 1 1 d .
C3 C 0.6785(11) 0.4738(5) 0.3900(2) 0.114(3) Uani 1 1 d D
H3 H 0.5790 0.4976 0.4075 0.137 Uiso 0.70 1 calc PR
C4 C 0.4779(7) 0.3105(4) 0.3437(2) 0.0562(14) Uani 1 1 d .
C5 C 0.4168(7) 0.2200(4) 0.37570(19) 0.0580(14) Uani 1 1 d .
C6 C 0.2594(8) 0.1492(5) 0.3570(2) 0.0693(16) Uani 1 1 d .
H6 H 0.2109 0.0874 0.3765 0.083 Uiso 1 1 calc R
C7 C 0.1747(8) 0.1695(6) 0.3099(2) 0.0803(18) Uani 1 1 d .
H7 H 0.0696 0.1209 0.2980 0.096 Uiso 1 1 calc R
C8 C 0.2421(8) 0.2608(5) 0.2795(2) 0.0710(16) Uani 1 1 d .
H8 H 0.1818 0.2729 0.2478 0.085 Uiso 1 1 calc R
C9 C 0.3973(7) 0.3332(4) 0.29605(19) 0.0523(13) Uani 1 1 d .
C10 C 0.5135(8) 0.1950(5) 0.4276(2) 0.0726(17) Uani 1 1 d .
H10A H 0.5750 0.2743 0.4397 0.087 Uiso 1 1 calc R
C11 C 0.6661(11) 0.0962(7) 0.4262(3) 0.129(3) Uani 1 1 d .
H11A H 0.6100 0.0174 0.4142 0.193 Uiso 1 1 calc R
H11D H 0.7298 0.0839 0.4589 0.193 Uiso 1 1 calc R
H11C H 0.7561 0.1242 0.4047 0.193 Uiso 1 1 calc R
C12 C 0.3744(12) 0.1568(7) 0.4635(3) 0.127(3) Uani 1 1 d .
H12A H 0.3252 0.0734 0.4552 0.191 Uiso 1 1 calc R
H12B H 0.2716 0.2168 0.4616 0.191 Uiso 1 1 calc R
H12C H 0.4386 0.1559 0.4965 0.191 Uiso 1 1 calc R
C13 C 0.4786(8) 0.4290(5) 0.26231(19) 0.0639(15) Uani 1 1 d .
H13 H 0.5482 0.4932 0.2832 0.077 Uiso 1 1 calc R
C14 C 0.3264(9) 0.4984(6) 0.2278(2) 0.102(2) Uani 1 1 d .
H14A H 0.2696 0.4401 0.2034 0.154 Uiso 1 1 calc R
H14B H 0.3838 0.5676 0.2119 0.154 Uiso 1 1 calc R
H14C H 0.2304 0.5311 0.2466 0.154 Uiso 1 1 calc R
C15 C 0.6213(9) 0.3631(6) 0.2323(2) 0.104(2) Uani 1 1 d .
H15A H 0.7298 0.3358 0.2541 0.156 Uiso 1 1 calc R
H15B H 0.6613 0.4217 0.2085 0.156 Uiso 1 1 calc R
H15C H 0.5622 0.2905 0.2156 0.156 Uiso 1 1 calc R
H3 H 1.0981 0.6725 0.5114 0.076 Uiso 1 1 d .
H4 H 1.3706 0.5156 0.4569 0.077 Uiso 1 1 d .
H5 H 1.0911 0.4018 0.3792 0.087 Uiso 1 1 d .
H2 H 0.7124 0.6292 0.4550 0.111 Uiso 1 1 d .

loop_
_atom_site_aniso_label
_atom_site_aniso_U_11
_atom_site_aniso_U_22
_atom_site_aniso_U_33
_atom_site_aniso_U_23
_atom_site_aniso_U_13
_atom_site_aniso_U_12
N1 0.166(5) 0.058(3) 0.055(3) 0.010(2) 0.005(3) -0.002(3)
B3 0.060(4) 0.096(5) 0.059(5) -0.008(4) -0.003(3) -0.014(4)
B4 0.043(4) 0.093(5) 0.071(5) 0.011(4) 0.003(3) 0.008(3)
B5 0.058(4) 0.050(4) 0.077(5) -0.001(3) 0.001(3) 0.013(3)
B6 0.041(4) 0.087(5) 0.140(7) 0.052(5) 0.002(4) 0.006(4)
B7 0.073(5) 0.069(5) 0.118(7) 0.000(4) 0.025(5) 0.004(4)
B8 0.053(4) 0.075(5) 0.089(5) -0.010(4) 0.005(4) -0.013(3)
B9 0.044(4) 0.095(5) 0.062(5) 0.005(4) 0.003(3) 0.006(3)
B10 0.074(5) 0.075(4) 0.062(5) 0.022(3) -0.006(4) -0.021(4)
B11 0.058(4) 0.069(4) 0.097(6) 0.025(4) 0.002(4) -0.008(3)
C1 0.039(3) 0.083(4) 0.088(5) 0.026(3) -0.016(3) -0.032(3)
C2 0.062(4) 0.089(4) 0.082(5) -0.009(3) 0.021(3) -0.003(3)
C3 0.172(8) 0.101(6) 0.074(5) 0.032(4) 0.035(5) 0.067(6)
C4 0.058(3) 0.043(3) 0.064(4) -0.007(3) -0.012(3) -0.014(3)
C5 0.073(4) 0.042(3) 0.059(4) -0.004(3) 0.011(3) -0.002(3)
C6 0.072(4) 0.060(4) 0.077(5) -0.003(3) 0.011(3) -0.018(3)
C7 0.071(4) 0.087(4) 0.079(5) -0.009(4) -0.014(4) -0.020(3)
C8 0.076(4) 0.075(4) 0.058(4) -0.005(3) -0.006(3) -0.008(3)
C9 0.056(3) 0.049(3) 0.050(3) -0.013(3) -0.002(3) 0.001(3)
C10 0.096(4) 0.056(4) 0.061(4) 0.006(3) -0.013(3) -0.006(3)
C11 0.155(7) 0.112(6) 0.109(6) 0.005(4) -0.032(5) 0.054(5)
C12 0.179(8) 0.136(6) 0.069(5) 0.017(4) 0.024(5) -0.013(6)
C13 0.084(4) 0.058(3) 0.049(4) 0.000(3) 0.004(3) -0.002(3)
C14 0.124(5) 0.084(4) 0.092(5) 0.014(4) -0.021(4) 0.003(4)
C15 0.131(6) 0.098(5) 0.093(5) 0.006(4) 0.052(5) 0.008(4)

loop_
_atom_type_symbol
_atom_type_description
_atom_type_scat_dispersion_real
_atom_type_scat_dispersion_imag
_atom_type_scat_source
C C 0.0033 0.0016 'International Tables Vol C Tables 4.2.6.8 and 6.1.1.4'
H H 0.0000 0.0000 'International Tables Vol C Tables 4.2.6.8 and 6.1.1.4'
B B 0.0013 0.0007 'International Tables Vol C Tables 4.2.6.8 and 6.1.1.4'
N N 0.0061 0.0033 'International Tables Vol C Tables 4.2.6.8 and 6.1.1.4'

loop_
_geom_angle_atom_site_label_1
_geom_angle_atom_site_label_2
_geom_angle_atom_site_label_3
_geom_angle
C3 N1 C4 126.5(7)
C2 B3 B8 104.7(5)
C2 B3 B7 59.3(4)
B8 B3 B7 58.8(4)
C2 B3 B4 106.7(4)
B8 B3 B4 59.0(4)
B7 B3 B4 107.1(5)
B5 B4 B8 105.9(4)
B5 B4 B9 59.7(4)
B8 B4 B9 60.6(4)
B5 B4 B3 103.3(4)
B8 B4 B3 59.6(4)
B9 B4 B3 107.4(4)
C1 B5 B4 107.1(4)
C1 B5 B9 105.6(4)
B4 B5 B9 61.6(4)
C1 B5 B10 60.0(3)
B4 B5 B10 110.6(4)
B9 B5 B10 59.6(3)
C1 B6 B7 101.0(5)
C1 B6 B11 102.5(4)
B7 B6 B11 61.4(4)
C1 B6 C2 54.4(3)
B7 B6 C2 58.3(4)
B11 B6 C2 105.3(5)
C1 B6 B10 58.5(4)
B7 B6 B10 108.3(5)
B11 B6 B10 59.6(4)
C2 B6 B10 104.1(4)
C2 B7 B6 61.3(4)
C2 B7 B8 103.5(5)
B6 B7 B8 108.7(5)
C2 B7 B11 106.2(5)
B6 B7 B11 59.7(4)
B8 B7 B11 61.2(4)
C2 B7 B3 56.0(3)
B6 B7 B3 108.5(5)
B8 B7 B3 60.5(4)
B11 B7 B3 109.6(5)
B7 B8 B4 110.6(5)
B7 B8 B3 60.7(4)
B4 B8 B3 61.4(4)
B7 B8 B11 60.1(4)
B4 B8 B11 109.6(5)
B3 B8 B11 108.8(4)
B7 B8 B9 108.3(5)
B4 B8 B9 60.0(4)
B3 B8 B9 108.3(5)
B11 B8 B9 60.2(4)
B5 B9 B10 61.8(3)
B5 B9 B4 58.7(4)
B10 B9 B4 110.0(4)
B5 B9 B8 104.2(4)
B10 B9 B8 106.6(5)
B4 B9 B8 59.4(4)
B5 B9 B11 106.9(4)
B10 B9 B11 58.8(3)
B4 B9 B11 108.9(5)
B8 B9 B11 59.9(4)
C1 B10 B11 102.7(5)
C1 B10 B9 100.6(4)
B11 B10 B9 61.5(4)
C1 B10 B6 59.3(4)
B11 B10 B6 59.2(4)
B9 B10 B6 108.0(5)
C1 B10 B5 54.6(3)
B11 B10 B5 106.5(5)
B9 B10 B5 58.6(3)
B6 B10 B5 105.3(5)
B6 B11 B10 61.3(4)
B6 B11 B7 58.9(4)
B10 B11 B7 107.7(5)
B6 B11 B8 106.2(5)
B10 B11 B8 107.2(4)
B7 B11 B8 58.7(4)
B6 B11 B9 108.2(4)
B10 B11 B9 59.6(4)
B7 B11 B9 106.9(5)
B8 B11 B9 59.8(3)
C3 C1 C2 107.2(5)
C3 C1 B5 129.8(5)
C2 C1 B5 113.6(4)
C3 C1 B10 121.2(5)
C2 C1 B10 114.4(4)
B5 C1 B10 65.5(4)
C3 C1 B6 106.9(4)
C2 C1 B6 63.3(4)
B5 C1 B6 116.7(4)
B10 C1 B6 62.1(4)
C1 C2 B3 109.3(4)
C1 C2 B7 108.8(5)
B3 C2 B7 64.7(4)
C1 C2 B6 62.3(4)
B3 C2 B6 114.9(4)
B7 C2 B6 60.3(4)
N1 C3 C1 118.1(7)
C9 C4 C5 125.8(5)
C9 C4 N1 114.7(5)
C5 C4 N1 119.3(5)
C6 C5 C4 115.4(5)
C6 C5 C10 120.5(5)
C4 C5 C10 124.2(5)
C7 C6 C5 120.6(5)
C6 C7 C8 121.6(5)
C9 C8 C7 120.3(5)
C8 C9 C4 116.4(5)
C8 C9 C13 120.8(5)
C4 C9 C13 122.7(5)
C11 C10 C12 110.8(5)
C11 C10 C5 110.1(5)
C12 C10 C5 112.9(5)
C9 C13 C14 113.5(4)
C9 C13 C15 110.0(4)
C14 C13 C15 110.3(5)

loop_
_geom_bond_atom_site_label_1
_geom_bond_atom_site_label_2
_geom_bond_distance
N1 C3 1.2481(11)
N1 C4 1.526(7)
B3 C2 1.624(8)
B3 B8 1.767(9)
B3 B7 1.770(10)
B3 B4 1.799(9)
B4 B5 1.717(9)
B4 B8 1.757(9)
B4 B9 1.767(9)
B5 C1 1.604(7)
B5 B9 1.735(8)
B5 B10 1.791(8)
B6 C1 1.719(8)
B6 B7 1.719(10)
B6 B11 1.731(9)
B6 C2 1.735(9)
B6 B10 1.768(10)
B7 C2 1.683(9)
B7 B8 1.736(9)
B7 B11 1.761(10)
B8 B11 1.781(9)
B8 B9 1.778(9)
B9 B10 1.753(8)
B9 B11 1.785(9)
B10 C1 1.706(8)
B10 B11 1.738(9)
C1 C3 1.496(8)
C1 C2 1.580(8)
C4 C9 1.381(6)
C4 C5 1.391(6)
C5 C6 1.389(7)
C5 C10 1.524(7)
C6 C7 1.371(7)
C7 C8 1.387(7)
C8 C9 1.370(6)
C9 C13 1.520(7)
C10 C11 1.502(7)
C10 C12 1.520(8)
C13 C14 1.532(7)
C13 C15 1.536(7)
